data_7209074
loop_
_publ_author_name
'Klien, Henrik'
'Seichter, Wilhelm'
'Weber, Edwin'

_publ_section_title
;
 Crystalline inclusion compounds of new elongated bisfluorenol hosts with
 protic guest molecules
;
_journal_issue 3
_journal_name_full CrystEngComm
_journal_page_first 586
_journal_paper_doi 10.1039/c2ce26518d
_journal_volume 15
_journal_year 2013
_chemical_formula_moiety 'C60 H62 O2, 2(C3 H8 O)'
_chemical_formula_sum 'C66 H78 O4'
_chemical_formula_weight 935.28
_chemical_name_systematic
;
?
;
_space_group_IT_number 2
_symmetry_cell_setting triclinic
_symmetry_space_group_name_Hall '-P 1'
_symmetry_space_group_name_H-M 'P -1'
_atom_sites_solution_hydrogens geom
_atom_sites_solution_primary direct
_atom_sites_solution_secondary difmap
_audit_creation_method SHELXL-97
_cell_angle_alpha 66.951(1)
_cell_angle_beta 68.682(1)
_cell_angle_gamma 85.301(1)
_cell_formula_units_Z 1
_cell_length_a 10.7197(2)
_cell_length_b 11.1072(2)
_cell_length_c 13.5033(3)
_cell_measurement_reflns_used 7006
_cell_measurement_temperature 100(2)
_cell_measurement_theta_max 29.08
_cell_measurement_theta_min 2.76
_cell_volume 1374.78(5)
_computing_cell_refinement 'SAINT-NT (Sheldrick, 2008)'
_computing_data_collection 'Kappa APEX 2 (Bruker-AXS)'
_computing_data_reduction SAINT
_computing_molecular_graphics 'ORTEP-3 (Farrugia)'
_computing_publication_material SHELXTL
_computing_structure_refinement 'SHELXL-97 (Sheldrick, 2008)'
_computing_structure_solution 'SHELXS-97 (Sheldrick, 2008)'
_diffrn_ambient_temperature 100(2)
_diffrn_measured_fraction_theta_full 0.988
_diffrn_measured_fraction_theta_max 0.988
_diffrn_measurement_device_type 'CCD area detector'
_diffrn_measurement_method 'phi and omega scans'
_diffrn_radiation_monochromator graphite
_diffrn_radiation_source 'fine-focus sealed tube'
_diffrn_radiation_type MoK\a
_diffrn_radiation_wavelength 0.71073
_diffrn_reflns_av_R_equivalents 0.0348
_diffrn_reflns_av_sigmaI/netI 0.0416
_diffrn_reflns_limit_h_max 13
_diffrn_reflns_limit_h_min -14
_diffrn_reflns_limit_k_max 15
_diffrn_reflns_limit_k_min -15
_diffrn_reflns_limit_l_max 18
_diffrn_reflns_limit_l_min -18
_diffrn_reflns_number 27270
_diffrn_reflns_theta_full 29.17
_diffrn_reflns_theta_max 29.17
_diffrn_reflns_theta_min 1.76
_diffrn_standards_decay_% <1%
_exptl_absorpt_coefficient_mu 0.068
_exptl_absorpt_correction_type none
_exptl_crystal_colour colourless
_exptl_crystal_density_diffrn 1.130
_exptl_crystal_density_method 'not measured'
_exptl_crystal_description prism
_exptl_crystal_F_000 506
_exptl_crystal_size_max 0.24
_exptl_crystal_size_mid 0.21
_exptl_crystal_size_min 0.11
_refine_diff_density_max 0.361
_refine_diff_density_min -0.218
_refine_diff_density_rms 0.046
_refine_ls_extinction_method none
_refine_ls_goodness_of_fit_ref 1.006
_refine_ls_hydrogen_treatment constr
_refine_ls_matrix_type full
_refine_ls_number_parameters 325
_refine_ls_number_reflns 7345
_refine_ls_number_restraints 0
_refine_ls_restrained_S_all 1.006
_refine_ls_R_factor_all 0.0654
_refine_ls_R_factor_gt 0.0456
_refine_ls_shift/su_max 0.000
_refine_ls_shift/su_mean 0.000
_refine_ls_structure_factor_coef Fsqd
_refine_ls_weighting_details 'calc w=1/[\s^2^(Fo^2^)+(0.0584P)^2^+0.3546P] where P=(Fo^2^+2Fc^2^)/3'
_refine_ls_weighting_scheme calc
_refine_ls_wR_factor_gt 0.1096
_refine_ls_wR_factor_ref 0.1216
_reflns_number_gt 5560
_reflns_number_total 7345
_reflns_threshold_expression >2sigma(I)
_cod_data_source_file c2ce26518d.txt
_cod_data_source_block klien_16_0m
_cod_database_code 7209074

loop_
_symmetry_equiv_pos_as_xyz
'x, y, z'
'-x, -y, -z'

loop_
_atom_site_label
_atom_site_type_symbol
_atom_site_fract_x
_atom_site_fract_y
_atom_site_fract_z
_atom_site_U_iso_or_equiv
_atom_site_adp_type
_atom_site_occupancy
_atom_site_symmetry_multiplicity
_atom_site_calc_flag
_atom_site_refinement_flags
O1 O 0.86940(8) -0.01716(8) 0.43628(7) 0.01606(18) Uani 1 1 d .
H1 H 0.9034 0.0506 0.4327 0.024 Uiso 1 1 calc R
C1 C 1.06389(11) -0.01075(11) 0.26769(10) 0.0138(2) Uani 1 1 d .
C2 C 1.15010(11) -0.10041(11) 0.30643(10) 0.0158(2) Uani 1 1 d .
H2 H 1.1153 -0.1787 0.3732 0.019 Uiso 1 1 calc R
C3 C 1.28880(11) -0.07526(11) 0.24691(11) 0.0163(2) Uani 1 1 d .
C4 C 1.33503(12) 0.04008(12) 0.14723(11) 0.0189(3) Uani 1 1 d .
H4 H 1.4289 0.0572 0.1049 0.023 Uiso 1 1 calc R
C5 C 1.24861(12) 0.13010(12) 0.10820(11) 0.0176(2) Uani 1 1 d .
H5 H 1.2826 0.2077 0.0406 0.021 Uiso 1 1 calc R
C6 C 1.11174(11) 0.10450(11) 0.16981(10) 0.0142(2) Uani 1 1 d .
C7 C 0.99705(11) 0.17910(11) 0.15161(10) 0.0142(2) Uani 1 1 d .
C8 C 0.99017(12) 0.29757(11) 0.06622(10) 0.0165(2) Uani 1 1 d .
H8 H 1.0693 0.3440 0.0044 0.020 Uiso 1 1 calc R
C9 C 0.86541(12) 0.34707(12) 0.07273(11) 0.0179(2) Uani 1 1 d .
H9 H 0.8605 0.4276 0.0138 0.022 Uiso 1 1 calc R
C10 C 0.74666(12) 0.28228(11) 0.16327(10) 0.0158(2) Uani 1 1 d .
C11 C 0.75526(11) 0.16161(11) 0.24742(10) 0.0155(2) Uani 1 1 d .
H11 H 0.6764 0.1148 0.3094 0.019 Uiso 1 1 calc R
C12 C 0.87897(11) 0.11093(11) 0.23989(10) 0.0138(2) Uani 1 1 d .
C13 C 0.91048(11) -0.01713(11) 0.32248(10) 0.0131(2) Uani 1 1 d .
C14 C 0.84276(11) -0.14113(11) 0.33441(10) 0.0135(2) Uani 1 1 d .
C15 C 0.76404(11) -0.22872(12) 0.44378(10) 0.0163(2) Uani 1 1 d .
H15 H 0.7491 -0.2079 0.5088 0.020 Uiso 1 1 calc R
C16 C 0.70692(12) -0.34583(12) 0.45970(11) 0.0188(3) Uani 1 1 d .
H16 H 0.6540 -0.4043 0.5351 0.023 Uiso 1 1 calc R
C17 C 0.72693(12) -0.37735(12) 0.36604(11) 0.0196(3) Uani 1 1 d .
H17 H 0.6898 -0.4582 0.3766 0.024 Uiso 1 1 calc R
C18 C 0.80196(12) -0.28938(12) 0.25630(11) 0.0186(3) Uani 1 1 d .
H18 H 0.8142 -0.3103 0.1917 0.022 Uiso 1 1 calc R
C19 C 0.85983(11) -0.17106(11) 0.23844(10) 0.0144(2) Uani 1 1 d .
C20 C 0.93386(11) -0.08170(11) 0.11613(10) 0.0142(2) Uani 1 1 d .
C21 C 1.07083(11) -0.08824(11) 0.06146(10) 0.0158(2) Uani 1 1 d .
H21 H 1.1198 -0.1488 0.1029 0.019 Uiso 1 1 calc R
C22 C 0.86412(11) 0.00695(12) 0.05295(10) 0.0160(2) Uani 1 1 d .
H22 H 0.7705 0.0117 0.0889 0.019 Uiso 1 1 calc R
C23 C 1.39049(12) -0.16722(12) 0.28730(11) 0.0192(3) Uani 1 1 d .
C24 C 1.47696(14) -0.21250(14) 0.19117(13) 0.0286(3) Uani 1 1 d .
H24A H 1.5406 -0.2733 0.2175 0.043 Uiso 1 1 calc R
H24B H 1.5265 -0.1362 0.1225 0.043 Uiso 1 1 calc R
H24C H 1.4190 -0.2569 0.1721 0.043 Uiso 1 1 calc R
C25 C 1.32341(13) -0.28785(13) 0.39659(13) 0.0290(3) Uani 1 1 d .
H25A H 1.2684 -0.2601 0.4588 0.043 Uiso 1 1 calc R
H25B H 1.3924 -0.3428 0.4195 0.043 Uiso 1 1 calc R
H25C H 1.2663 -0.3381 0.3817 0.043 Uiso 1 1 calc R
C26 C 1.48122(13) -0.09333(13) 0.31360(12) 0.0243(3) Uani 1 1 d .
H26A H 1.4264 -0.0645 0.3751 0.036 Uiso 1 1 calc R
H26B H 1.5279 -0.0167 0.2439 0.036 Uiso 1 1 calc R
H26C H 1.5472 -0.1516 0.3385 0.036 Uiso 1 1 calc R
C27 C 0.61272(12) 0.34272(12) 0.16484(11) 0.0197(3) Uani 1 1 d .
C28 C 0.49803(14) 0.27368(15) 0.27932(13) 0.0317(3) Uani 1 1 d .
H28A H 0.4163 0.3200 0.2788 0.048 Uiso 1 1 calc R
H28B H 0.5218 0.2737 0.3429 0.048 Uiso 1 1 calc R
H28C H 0.4824 0.1830 0.2898 0.048 Uiso 1 1 calc R
C29 C 0.57837(14) 0.33204(15) 0.06777(13) 0.0289(3) Uani 1 1 d .
H29A H 0.5753 0.2399 0.0780 0.043 Uiso 1 1 calc R
H29B H 0.6471 0.3828 -0.0069 0.043 Uiso 1 1 calc R
H29C H 0.4907 0.3666 0.0702 0.043 Uiso 1 1 calc R
C30 C 0.62339(15) 0.48776(14) 0.14546(15) 0.0331(4) Uani 1 1 d .
H30A H 0.5364 0.5247 0.1490 0.050 Uiso 1 1 calc R
H30B H 0.6914 0.5359 0.0695 0.050 Uiso 1 1 calc R
H30C H 0.6491 0.4953 0.2055 0.050 Uiso 1 1 calc R
O1A O 1.00475(9) 0.19143(9) 0.41791(8) 0.0234(2) Uani 1 1 d .
H1A H 1.0555 0.1543 0.4543 0.035 Uiso 1 1 calc R
C1A C 1.07033(14) 0.31184(13) 0.32683(12) 0.0255(3) Uani 1 1 d .
H1A1 H 1.1679 0.3017 0.2969 0.031 Uiso 1 1 calc R
H1A2 H 1.0370 0.3319 0.2630 0.031 Uiso 1 1 calc R
C2A C 1.04731(14) 0.42501(13) 0.36519(12) 0.0254(3) Uani 1 1 d .
H2A1 H 0.9497 0.4352 0.3954 0.030 Uiso 1 1 calc R
H2A2 H 1.0813 0.4056 0.4285 0.030 Uiso 1 1 calc R
C3A C 1.11730(17) 0.55253(14) 0.26669(14) 0.0366(4) Uani 1 1 d .
H3A1 H 1.0849 0.5713 0.2033 0.055 Uiso 1 1 calc R
H3A2 H 1.0977 0.6243 0.2940 0.055 Uiso 1 1 calc R
H3A3 H 1.2144 0.5443 0.2393 0.055 Uiso 1 1 calc R

loop_
_atom_site_aniso_label
_atom_site_aniso_U_11
_atom_site_aniso_U_22
_atom_site_aniso_U_33
_atom_site_aniso_U_23
_atom_site_aniso_U_13
_atom_site_aniso_U_12
O1 0.0191(4) 0.0165(4) 0.0127(4) -0.0055(3) -0.0054(3) -0.0012(3)
C1 0.0136(5) 0.0137(5) 0.0140(6) -0.0056(5) -0.0044(4) -0.0009(4)
C2 0.0157(5) 0.0145(6) 0.0161(6) -0.0048(5) -0.0058(4) 0.0000(4)
C3 0.0147(5) 0.0149(6) 0.0203(6) -0.0071(5) -0.0072(5) 0.0011(4)
C4 0.0131(5) 0.0186(6) 0.0217(6) -0.0068(5) -0.0035(5) -0.0014(4)
C5 0.0167(5) 0.0152(6) 0.0173(6) -0.0038(5) -0.0041(5) -0.0021(4)
C6 0.0143(5) 0.0135(5) 0.0147(6) -0.0055(5) -0.0049(4) 0.0001(4)
C7 0.0154(5) 0.0132(5) 0.0143(6) -0.0053(5) -0.0053(4) -0.0004(4)
C8 0.0184(5) 0.0146(6) 0.0145(6) -0.0041(5) -0.0049(4) -0.0015(4)
C9 0.0230(6) 0.0123(6) 0.0169(6) -0.0025(5) -0.0088(5) 0.0010(4)
C10 0.0187(5) 0.0139(6) 0.0177(6) -0.0072(5) -0.0088(5) 0.0032(4)
C11 0.0157(5) 0.0151(6) 0.0146(6) -0.0048(5) -0.0051(4) 0.0002(4)
C12 0.0164(5) 0.0126(5) 0.0129(5) -0.0045(4) -0.0063(4) 0.0006(4)
C13 0.0127(5) 0.0136(5) 0.0113(5) -0.0031(4) -0.0042(4) 0.0002(4)
C14 0.0100(5) 0.0135(5) 0.0152(6) -0.0033(5) -0.0051(4) 0.0014(4)
C15 0.0151(5) 0.0185(6) 0.0134(6) -0.0041(5) -0.0053(4) 0.0006(4)
C16 0.0174(5) 0.0165(6) 0.0158(6) -0.0003(5) -0.0045(5) -0.0026(4)
C17 0.0198(6) 0.0142(6) 0.0223(6) -0.0042(5) -0.0073(5) -0.0025(4)
C18 0.0193(6) 0.0191(6) 0.0175(6) -0.0074(5) -0.0060(5) -0.0003(5)
C19 0.0127(5) 0.0150(6) 0.0135(6) -0.0036(5) -0.0046(4) 0.0012(4)
C20 0.0161(5) 0.0137(6) 0.0126(6) -0.0050(5) -0.0045(4) -0.0017(4)
C21 0.0167(5) 0.0158(6) 0.0145(6) -0.0045(5) -0.0066(4) 0.0012(4)
C22 0.0135(5) 0.0182(6) 0.0150(6) -0.0067(5) -0.0033(4) -0.0002(4)
C23 0.0151(5) 0.0171(6) 0.0249(7) -0.0065(5) -0.0088(5) 0.0019(4)
C24 0.0271(7) 0.0279(7) 0.0376(8) -0.0179(7) -0.0156(6) 0.0116(6)
C25 0.0207(6) 0.0213(7) 0.0384(8) -0.0015(6) -0.0145(6) 0.0018(5)
C26 0.0202(6) 0.0243(7) 0.0318(8) -0.0107(6) -0.0136(5) 0.0023(5)
C27 0.0194(6) 0.0159(6) 0.0232(7) -0.0057(5) -0.0097(5) 0.0044(5)
C28 0.0224(6) 0.0324(8) 0.0297(8) -0.0073(6) -0.0051(6) 0.0116(6)
C29 0.0258(7) 0.0313(8) 0.0351(8) -0.0123(6) -0.0181(6) 0.0044(6)
C30 0.0304(7) 0.0203(7) 0.0573(10) -0.0187(7) -0.0233(7) 0.0100(6)
O1A 0.0306(5) 0.0172(5) 0.0228(5) -0.0030(4) -0.0147(4) -0.0015(4)
C1A 0.0342(7) 0.0210(7) 0.0189(7) -0.0055(5) -0.0084(6) -0.0027(5)
C2A 0.0315(7) 0.0213(7) 0.0258(7) -0.0078(6) -0.0147(6) 0.0026(5)
C3A 0.0442(9) 0.0225(7) 0.0408(9) -0.0059(7) -0.0185(7) -0.0048(6)

loop_
_atom_type_symbol
_atom_type_description
_atom_type_scat_dispersion_real
_atom_type_scat_dispersion_imag
_atom_type_scat_source
C C 0.0033 0.0016 'International Tables Vol C Tables 4.2.6.8 and 6.1.1.4'
H H 0.0000 0.0000 'International Tables Vol C Tables 4.2.6.8 and 6.1.1.4'
O O 0.0106 0.0060 'International Tables Vol C Tables 4.2.6.8 and 6.1.1.4'

loop_
_geom_angle_atom_site_label_1
_geom_angle_atom_site_label_2
_geom_angle_atom_site_label_3
_geom_angle
_geom_angle_site_symmetry_1
C13 O1 H1 109.5 .
C2 C1 C6 121.50(10) .
C2 C1 C13 127.84(10) .
C6 C1 C13 110.63(10) .
C1 C2 C3 119.70(11) .
C1 C2 H2 120.2 .
C3 C2 H2 120.2 .
C2 C3 C4 117.99(11) .
C2 C3 C23 122.63(11) .
C4 C3 C23 119.37(10) .
C5 C4 C3 122.35(11) .
C5 C4 H4 118.8 .
C3 C4 H4 118.8 .
C6 C5 C4 118.68(11) .
C6 C5 H5 120.7 .
C4 C5 H5 120.7 .
C5 C6 C1 119.76(11) .
C5 C6 C7 131.58(11) .
C1 C6 C7 108.67(10) .
C8 C7 C12 119.53(11) .
C8 C7 C6 131.49(11) .
C12 C7 C6 108.98(10) .
C7 C8 C9 118.80(11) .
C7 C8 H8 120.6 .
C9 C8 H8 120.6 .
C8 C9 C10 122.26(11) .
C8 C9 H9 118.9 .
C10 C9 H9 118.9 .
C11 C10 C9 118.12(11) .
C11 C10 C27 122.46(11) .
C9 C10 C27 119.39(11) .
C12 C11 C10 119.70(11) .
C12 C11 H11 120.2 .
C10 C11 H11 120.2 .
C11 C12 C7 121.51(11) .
C11 C12 C13 128.03(10) .
C7 C12 C13 110.42(10) .
O1 C13 C12 110.57(9) .
O1 C13 C1 110.85(9) .
C12 C13 C1 101.30(9) .
O1 C13 C14 106.95(9) .
C12 C13 C14 114.56(9) .
C1 C13 C14 112.63(9) .
C15 C14 C19 118.62(11) .
C15 C14 C13 119.29(10) .
C19 C14 C13 122.07(10) .
C16 C15 C14 121.44(11) .
C16 C15 H15 119.3 .
C14 C15 H15 119.3 .
C17 C16 C15 120.04(11) .
C17 C16 H16 120.0 .
C15 C16 H16 120.0 .
C16 C17 C18 119.13(11) .
C16 C17 H17 120.4 .
C18 C17 H17 120.4 .
C17 C18 C19 121.70(12) .
C17 C18 H18 119.2 .
C19 C18 H18 119.2 .
C18 C19 C14 119.01(11) .
C18 C19 C20 116.96(11) .
C14 C19 C20 124.01(10) .
C22 C20 C21 118.66(11) .
C22 C20 C19 119.66(10) .
C21 C20 C19 121.63(11) .
C22 C21 C20 120.34(11) 2_755
C22 C21 H21 119.8 2_755
C20 C21 H21 119.8 .
C21 C22 C20 120.99(10) 2_755
C21 C22 H22 119.5 2_755
C20 C22 H22 119.5 .
C25 C23 C3 112.57(10) .
C25 C23 C26 107.73(11) .
C3 C23 C26 109.24(10) .
C25 C23 C24 108.76(11) .
C3 C23 C24 109.25(11) .
C26 C23 C24 109.23(10) .
C23 C24 H24A 109.5 .
C23 C24 H24B 109.5 .
H24A C24 H24B 109.5 .
C23 C24 H24C 109.5 .
H24A C24 H24C 109.5 .
H24B C24 H24C 109.5 .
C23 C25 H25A 109.5 .
C23 C25 H25B 109.5 .
H25A C25 H25B 109.5 .
C23 C25 H25C 109.5 .
H25A C25 H25C 109.5 .
H25B C25 H25C 109.5 .
C23 C26 H26A 109.5 .
C23 C26 H26B 109.5 .
H26A C26 H26B 109.5 .
C23 C26 H26C 109.5 .
H26A C26 H26C 109.5 .
H26B C26 H26C 109.5 .
C28 C27 C10 112.35(10) .
C28 C27 C29 108.61(11) .
C10 C27 C29 108.67(10) .
C28 C27 C30 107.76(11) .
C10 C27 C30 110.18(10) .
C29 C27 C30 109.22(11) .
C27 C28 H28A 109.5 .
C27 C28 H28B 109.5 .
H28A C28 H28B 109.5 .
C27 C28 H28C 109.5 .
H28A C28 H28C 109.5 .
H28B C28 H28C 109.5 .
C27 C29 H29A 109.5 .
C27 C29 H29B 109.5 .
H29A C29 H29B 109.5 .
C27 C29 H29C 109.5 .
H29A C29 H29C 109.5 .
H29B C29 H29C 109.5 .
C27 C30 H30A 109.5 .
C27 C30 H30B 109.5 .
H30A C30 H30B 109.5 .
C27 C30 H30C 109.5 .
H30A C30 H30C 109.5 .
H30B C30 H30C 109.5 .
C1A O1A H1A 109.5 .
O1A C1A C2A 112.55(11) .
O1A C1A H1A1 109.1 .
C2A C1A H1A1 109.1 .
O1A C1A H1A2 109.1 .
C2A C1A H1A2 109.1 .
H1A1 C1A H1A2 107.8 .
C1A C2A C3A 111.71(12) .
C1A C2A H2A1 109.3 .
C3A C2A H2A1 109.3 .
C1A C2A H2A2 109.3 .
C3A C2A H2A2 109.3 .
H2A1 C2A H2A2 107.9 .
C2A C3A H3A1 109.5 .
C2A C3A H3A2 109.5 .
H3A1 C3A H3A2 109.5 .
C2A C3A H3A3 109.5 .
H3A1 C3A H3A3 109.5 .
H3A2 C3A H3A3 109.5 .

loop_
_geom_bond_atom_site_label_1
_geom_bond_atom_site_label_2
_geom_bond_distance
_geom_bond_site_symmetry_2
O1 C13 1.4363(14) .
O1 H1 0.8400 .
C1 C2 1.3828(16) .
C1 C6 1.3923(16) .
C1 C13 1.5330(15) .
C2 C3 1.3994(16) .
C2 H2 0.9500 .
C3 C4 1.4026(17) .
C3 C23 1.5305(17) .
C4 C5 1.3879(17) .
C4 H4 0.9500 .
C5 C6 1.3861(16) .
C5 H5 0.9500 .
C6 C7 1.4669(16) .
C7 C8 1.3872(16) .
C7 C12 1.3963(15) .
C8 C9 1.3894(17) .
C8 H8 0.9500 .
C9 C10 1.4009(17) .
C9 H9 0.9500 .
C10 C11 1.3998(17) .
C10 C27 1.5310(16) .
C11 C12 1.3822(16) .
C11 H11 0.9500 .
C12 C13 1.5277(16) .
C13 C14 1.5345(16) .
C14 C15 1.3939(16) .
C14 C19 1.4066(16) .
C15 C16 1.3888(17) .
C15 H15 0.9500 .
C16 C17 1.3804(18) .
C16 H16 0.9500 .
C17 C18 1.3878(17) .
C17 H17 0.9500 .
C18 C19 1.3952(16) .
C18 H18 0.9500 .
C19 C20 1.4950(16) .
C20 C22 1.3935(16) .
C20 C21 1.3937(16) .
C21 C22 1.3841(16) 2_755
C21 H21 0.9500 .
C22 C21 1.3841(16) 2_755
C22 H22 0.9500 .
C23 C25 1.5258(18) .
C23 C26 1.5348(17) .
C23 C24 1.5353(19) .
C24 H24A 0.9800 .
C24 H24B 0.9800 .
C24 H24C 0.9800 .
C25 H25A 0.9800 .
C25 H25B 0.9800 .
C25 H25C 0.9800 .
C26 H26A 0.9800 .
C26 H26B 0.9800 .
C26 H26C 0.9800 .
C27 C28 1.5276(18) .
C27 C29 1.5322(19) .
C27 C30 1.5346(18) .
C28 H28A 0.9800 .
C28 H28B 0.9800 .
C28 H28C 0.9800 .
C29 H29A 0.9800 .
C29 H29B 0.9800 .
C29 H29C 0.9800 .
C30 H30A 0.9800 .
C30 H30B 0.9800 .
C30 H30C 0.9800 .
O1A C1A 1.4257(15) .
O1A H1A 0.8400 .
C1A C2A 1.5085(19) .
C1A H1A1 0.9900 .
C1A H1A2 0.9900 .
C2A C3A 1.5204(19) .
C2A H2A1 0.9900 .
C2A H2A2 0.9900 .
C3A H3A1 0.9800 .
C3A H3A2 0.9800 .
C3A H3A3 0.9800 .

loop_
_geom_torsion_atom_site_label_1
_geom_torsion_atom_site_label_2
_geom_torsion_atom_site_label_3
_geom_torsion_atom_site_label_4
_geom_torsion
_geom_torsion_site_symmetry_4
C6 C1 C2 C3 0.39(18) .
C13 C1 C2 C3 -177.53(11) .
C1 C2 C3 C4 -1.60(17) .
C1 C2 C3 C23 177.55(11) .
C2 C3 C4 C5 1.59(19) .
C23 C3 C4 C5 -177.59(11) .
C3 C4 C5 C6 -0.31(19) .
C4 C5 C6 C1 -0.95(18) .
C4 C5 C6 C7 179.58(12) .
C2 C1 C6 C5 0.92(18) .
C13 C1 C6 C5 179.17(10) .
C2 C1 C6 C7 -179.50(11) .
C13 C1 C6 C7 -1.25(13) .
C5 C6 C7 C8 0.9(2) .
C1 C6 C7 C8 -178.58(12) .
C5 C6 C7 C12 -179.17(12) .
C1 C6 C7 C12 1.32(13) .
C12 C7 C8 C9 1.72(17) .
C6 C7 C8 C9 -178.39(12) .
C7 C8 C9 C10 0.82(18) .
C8 C9 C10 C11 -2.05(18) .
C8 C9 C10 C27 179.96(11) .
C9 C10 C11 C12 0.72(17) .
C27 C10 C11 C12 178.65(11) .
C10 C11 C12 C7 1.80(18) .
C10 C11 C12 C13 179.28(11) .
C8 C7 C12 C11 -3.06(18) .
C6 C7 C12 C11 177.03(11) .
C8 C7 C12 C13 179.06(10) .
C6 C7 C12 C13 -0.85(13) .
C11 C12 C13 O1 -60.04(15) .
C7 C12 C13 O1 117.67(10) .
C11 C12 C13 C1 -177.60(11) .
C7 C12 C13 C1 0.11(12) .
C11 C12 C13 C14 60.89(16) .
C7 C12 C13 C14 -121.40(11) .
C2 C1 C13 O1 61.46(15) .
C6 C1 C13 O1 -116.64(11) .
C2 C1 C13 C12 178.82(11) .
C6 C1 C13 C12 0.71(12) .
C2 C1 C13 C14 -58.33(16) .
C6 C1 C13 C14 123.57(11) .
O1 C13 C14 C15 -2.40(14) .
C12 C13 C14 C15 -125.30(11) .
C1 C13 C14 C15 119.62(11) .
O1 C13 C14 C19 179.00(9) .
C12 C13 C14 C19 56.10(14) .
C1 C13 C14 C19 -58.98(14) .
C19 C14 C15 C16 2.33(17) .
C13 C14 C15 C16 -176.31(10) .
C14 C15 C16 C17 -0.37(18) .
C15 C16 C17 C18 -1.43(18) .
C16 C17 C18 C19 1.25(19) .
C17 C18 C19 C14 0.73(18) .
C17 C18 C19 C20 -177.63(11) .
C15 C14 C19 C18 -2.48(16) .
C13 C14 C19 C18 176.13(10) .
C15 C14 C19 C20 175.76(11) .
C13 C14 C19 C20 -5.63(17) .
C18 C19 C20 C22 86.60(14) .
C14 C19 C20 C22 -91.67(14) .
C18 C19 C20 C21 -90.67(14) .
C14 C19 C20 C21 91.06(14) .
C22 C20 C21 C22 0.72(19) 2_755
C19 C20 C21 C22 178.02(11) 2_755
C21 C20 C22 C21 -0.73(19) 2_755
C19 C20 C22 C21 -178.08(11) 2_755
C2 C3 C23 C25 0.98(17) .
C4 C3 C23 C25 -179.88(12) .
C2 C3 C23 C26 -118.65(13) .
C4 C3 C23 C26 60.49(15) .
C2 C3 C23 C24 121.91(13) .
C4 C3 C23 C24 -58.95(15) .
C11 C10 C27 C28 12.64(17) .
C9 C10 C27 C28 -169.46(12) .
C11 C10 C27 C29 -107.56(13) .
C9 C10 C27 C29 70.34(14) .
C11 C10 C27 C30 132.81(13) .
C9 C10 C27 C30 -49.29(16) .
O1A C1A C2A C3A 179.64(11) .
